data_2231280
loop_
_publ_author_name
'Seo, Pil Ja'
'Choi, Hong Dae'
'Son, Byeng Wha'
'Lee, Uk'

_publ_section_title
;
 2-(5-Cyclohexyl-3-methylsulfanyl-1-benzofuran-2-yl)acetic acid
;
_journal_coeditor_code RK2282
_journal_issue 8
_journal_name_full 'Acta Crystallographica Section E'
_journal_page_first o1957
_journal_paper_doi 10.1107/S1600536811026298
_journal_volume 67
_journal_year 2011
_chemical_formula_iupac 'C17 H20 O3 S'
_chemical_formula_moiety 'C17 H20 O3 S'
_chemical_formula_sum 'C17 H20 O3 S'
_chemical_formula_weight 304.40
_chemical_melting_point_gt 423
_chemical_melting_point_lt 424
_chemical_name_systematic
;
2-(5-Cyclohexyl-3-methylsulfanyl-1-benzofuran-2-yl)acetic acid
;
_space_group_IT_number 2
_symmetry_cell_setting triclinic
_symmetry_space_group_name_Hall '-P 1'
_symmetry_space_group_name_H-M 'P -1'
_atom_sites_solution_hydrogens difmap
_atom_sites_solution_primary direct
_atom_sites_solution_secondary difmap
_cell_angle_alpha 86.086(2)
_cell_angle_beta 86.083(2)
_cell_angle_gamma 86.690(2)
_cell_formula_units_Z 2
_cell_length_a 7.3434(2)
_cell_length_b 9.0765(3)
_cell_length_c 11.6009(4)
_cell_measurement_reflns_used 6244
_cell_measurement_temperature 173(2)
_cell_measurement_theta_max 28.42
_cell_measurement_theta_min 2.25
_cell_volume 768.53(4)
_computing_cell_refinement '<i>SAINT</i> (Bruker, 2009)'
_computing_data_collection '<i>APEX2</i> (Bruker, 2009)'
_computing_data_reduction '<i>SAINT</i> (Bruker, 2009)'
_computing_molecular_graphics '<i>ORTEP-3</i> (Farrugia, 1997) and <i>DIAMOND</i> (Brandenburg, 1998)'
_computing_publication_material '<i>SHELXL97</i> (Sheldrick, 2008)'
_computing_structure_refinement '<i>SHELXL97</i> (Sheldrick, 2008)'
_computing_structure_solution '<i>SHELXS97</i> (Sheldrick, 2008)'
_diffrn_ambient_temperature 173(2)
_diffrn_detector_area_resol_mean 10.0
_diffrn_measured_fraction_theta_full 0.987
_diffrn_measured_fraction_theta_max 0.987
_diffrn_measurement_device_type 'Bruker SMART APEXII CCD'
_diffrn_measurement_method '\f and \w scans'
_diffrn_radiation_monochromator 'graphite multilayer'
_diffrn_radiation_source 'rotating anode'
_diffrn_radiation_type MoK\a
_diffrn_radiation_wavelength 0.71073
_diffrn_reflns_av_R_equivalents 0.0299
_diffrn_reflns_av_sigmaI/netI 0.0289
_diffrn_reflns_limit_h_max 9
_diffrn_reflns_limit_h_min -9
_diffrn_reflns_limit_k_max 12
_diffrn_reflns_limit_k_min -9
_diffrn_reflns_limit_l_max 15
_diffrn_reflns_limit_l_min -15
_diffrn_reflns_number 14240
_diffrn_reflns_theta_full 28.55
_diffrn_reflns_theta_max 28.55
_diffrn_reflns_theta_min 1.76
_diffrn_standards_number 0
_exptl_absorpt_coefficient_mu 0.218
_exptl_absorpt_correction_T_max 0.9779
_exptl_absorpt_correction_T_min 0.9335
_exptl_absorpt_correction_type multi-scan
_exptl_absorpt_process_details '(<i>SADABS</i>; Bruker, 2009)'
_exptl_crystal_colour colourless
_exptl_crystal_density_diffrn 1.315
_exptl_crystal_density_method 'not measured'
_exptl_crystal_description block
_exptl_crystal_F_000 324
_exptl_crystal_size_max 0.32
_exptl_crystal_size_mid 0.21
_exptl_crystal_size_min 0.10
_refine_diff_density_max 0.295
_refine_diff_density_min -0.259
_refine_ls_extinction_method none
_refine_ls_goodness_of_fit_ref 1.049
_refine_ls_hydrogen_treatment constr
_refine_ls_matrix_type full
_refine_ls_number_parameters 191
_refine_ls_number_reflns 3864
_refine_ls_number_restraints 0
_refine_ls_restrained_S_all 1.049
_refine_ls_R_factor_all 0.0466
_refine_ls_R_factor_gt 0.0379
_refine_ls_shift/su_max 0.001
_refine_ls_shift/su_mean 0.000
_refine_ls_structure_factor_coef Fsqd
_refine_ls_weighting_details 'calc w=1/[\s^2^(Fo^2^)+(0.0444P)^2^+0.2671P] where P=(Fo^2^+2Fc^2^)/3'
_refine_ls_weighting_scheme calc
_refine_ls_wR_factor_gt 0.0938
_refine_ls_wR_factor_ref 0.0997
_reflns_number_gt 3255
_reflns_number_total 3864
_reflns_threshold_expression I>2\s(I)
_cod_data_source_file rk2282.cif
_cod_data_source_block I
_cod_database_code 2231280
_cod_database_fobs_code 2231280

loop_
_symmetry_equiv_pos_as_xyz
'x, y, z'
'-x, -y, -z'

loop_
_atom_site_type_symbol
_atom_site_label
_atom_site_fract_x
_atom_site_fract_y
_atom_site_fract_z
_atom_site_U_iso_or_equiv
_atom_site_adp_type
_atom_site_calc_flag
_atom_site_refinement_flags
_atom_site_occupancy
_atom_site_symmetry_multiplicity
S S1 0.39556(5) 0.81571(4) 0.07230(3) 0.02882(11) Uani d . 1 2
O O1 0.75966(12) 0.47823(10) 0.08350(8) 0.0242(2) Uani d . 1 2
O O2 0.88107(14) 0.86762(12) 0.06964(8) 0.0308(2) Uani d . 1 2
O O3 0.96423(14) 0.89156(11) -0.11894(8) 0.0304(2) Uani d . 1 2
H H3O 1.0120 0.9672 -0.0995 0.046 Uiso calc R 1 2
C C1 0.52945(18) 0.65343(14) 0.09979(11) 0.0211(3) Uani d . 1 2
C C2 0.49420(17) 0.53545(14) 0.18707(11) 0.0201(3) Uani d . 1 2
C C3 0.35767(17) 0.50941(14) 0.27432(11) 0.0209(3) Uani d . 1 2
H H3 0.2577 0.5794 0.2852 0.025 Uiso calc R 1 2
C C4 0.36936(18) 0.37992(14) 0.34536(11) 0.0218(3) Uani d . 1 2
C C5 0.51779(19) 0.27762(15) 0.32655(12) 0.0267(3) Uani d . 1 2
H H5 0.5243 0.1889 0.3749 0.032 Uiso calc R 1 2
C C6 0.65490(19) 0.30100(15) 0.24036(12) 0.0271(3) Uani d . 1 2
H H6 0.7544 0.2309 0.2283 0.032 Uiso calc R 1 2
C C7 0.63899(18) 0.43164(14) 0.17300(11) 0.0220(3) Uani d . 1 2
C C8 0.68847(18) 0.61388(14) 0.04136(11) 0.0222(3) Uani d . 1 2
C C9 0.22459(18) 0.35080(15) 0.44187(11) 0.0226(3) Uani d . 1 2
H H9 0.1408 0.4416 0.4441 0.027 Uiso calc R 1 2
C C10 0.1076(2) 0.22267(17) 0.42058(13) 0.0308(3) Uani d . 1 2
H H10A 0.1860 0.1305 0.4167 0.037 Uiso calc R 1 2
H H10B 0.0519 0.2423 0.3453 0.037 Uiso calc R 1 2
C C11 -0.0433(2) 0.20246(17) 0.51702(13) 0.0329(3) Uani d . 1 2
H H11A -0.1295 0.2905 0.5152 0.039 Uiso calc R 1 2
H H11B -0.1123 0.1154 0.5035 0.039 Uiso calc R 1 2
C C12 0.0348(2) 0.18098(17) 0.63539(13) 0.0339(3) Uani d . 1 2
H H12A -0.0666 0.1757 0.6960 0.041 Uiso calc R 1 2
H H12B 0.1085 0.0862 0.6406 0.041 Uiso calc R 1 2
C C13 0.1536(2) 0.30655(19) 0.65673(13) 0.0330(3) Uani d . 1 2
H H13A 0.2099 0.2854 0.7316 0.040 Uiso calc R 1 2
H H13B 0.0765 0.3993 0.6617 0.040 Uiso calc R 1 2
C C14 0.3035(2) 0.32710(19) 0.56051(12) 0.0331(3) Uani d . 1 2
H H14A 0.3889 0.2386 0.5614 0.040 Uiso calc R 1 2
H H14B 0.3734 0.4135 0.5746 0.040 Uiso calc R 1 2
C C15 0.79618(19) 0.68726(15) -0.05668(12) 0.0250(3) Uani d . 1 2
H H15A 0.7147 0.7137 -0.1203 0.030 Uiso calc R 1 2
H H15B 0.8927 0.6157 -0.0855 0.030 Uiso calc R 1 2
C C16 0.88468(17) 0.82431(14) -0.02779(11) 0.0221(3) Uani d . 1 2
C C17 0.4488(2) 0.91892(17) 0.19209(14) 0.0352(3) Uani d . 1 2
H H17A 0.4242 0.8600 0.2649 0.053 Uiso calc R 1 2
H H17B 0.3729 1.0113 0.1924 0.053 Uiso calc R 1 2
H H17C 0.5781 0.9414 0.1840 0.053 Uiso calc R 1 2

loop_
_atom_site_aniso_label
_atom_site_aniso_U_11
_atom_site_aniso_U_22
_atom_site_aniso_U_33
_atom_site_aniso_U_12
_atom_site_aniso_U_13
_atom_site_aniso_U_23
S1 0.0332(2) 0.02291(18) 0.0301(2) 0.00036(13) -0.00535(14) 0.00250(13)
O1 0.0233(5) 0.0225(5) 0.0260(5) -0.0032(4) 0.0036(4) 0.0003(4)
O2 0.0374(6) 0.0353(6) 0.0211(5) -0.0181(4) 0.0030(4) -0.0037(4)
O3 0.0382(6) 0.0302(5) 0.0235(5) -0.0169(4) 0.0045(4) -0.0020(4)
C1 0.0225(6) 0.0191(6) 0.0223(6) -0.0060(5) -0.0021(5) -0.0004(5)
C2 0.0222(6) 0.0191(6) 0.0197(6) -0.0061(5) -0.0025(5) -0.0013(5)
C3 0.0204(6) 0.0210(6) 0.0215(6) -0.0034(5) -0.0011(5) -0.0021(5)
C4 0.0236(6) 0.0223(6) 0.0201(6) -0.0067(5) -0.0013(5) -0.0012(5)
C5 0.0305(7) 0.0226(6) 0.0262(7) -0.0026(5) -0.0007(6) 0.0036(5)
C6 0.0264(7) 0.0233(7) 0.0304(7) 0.0017(5) 0.0007(6) 0.0006(6)
C7 0.0216(6) 0.0230(6) 0.0215(6) -0.0057(5) 0.0008(5) -0.0011(5)
C8 0.0257(6) 0.0200(6) 0.0215(6) -0.0069(5) -0.0019(5) -0.0012(5)
C9 0.0237(6) 0.0233(6) 0.0208(6) -0.0061(5) 0.0000(5) 0.0008(5)
C10 0.0330(8) 0.0339(8) 0.0270(7) -0.0150(6) 0.0009(6) -0.0044(6)
C11 0.0315(8) 0.0336(8) 0.0346(8) -0.0160(6) 0.0034(6) -0.0037(6)
C12 0.0361(8) 0.0329(8) 0.0310(8) -0.0076(6) 0.0071(6) 0.0055(6)
C13 0.0322(8) 0.0452(9) 0.0217(7) -0.0085(6) -0.0013(6) 0.0012(6)
C14 0.0285(7) 0.0485(9) 0.0233(7) -0.0132(6) -0.0018(6) 0.0002(6)
C15 0.0288(7) 0.0239(6) 0.0227(7) -0.0088(5) 0.0024(5) -0.0023(5)
C16 0.0196(6) 0.0233(6) 0.0233(6) -0.0038(5) 0.0000(5) 0.0008(5)
C17 0.0402(9) 0.0269(7) 0.0388(9) 0.0018(6) -0.0023(7) -0.0063(6)

loop_
_atom_type_symbol
_atom_type_description
_atom_type_scat_dispersion_real
_atom_type_scat_dispersion_imag
_atom_type_scat_source
C C 0.0033 0.0016 'International Tables Vol C Tables 4.2.6.8 and 6.1.1.4'
H H 0.0000 0.0000 'International Tables Vol C Tables 4.2.6.8 and 6.1.1.4'
O O 0.0106 0.0060 'International Tables Vol C Tables 4.2.6.8 and 6.1.1.4'
S S 0.1246 0.1234 'International Tables Vol C Tables 4.2.6.8 and 6.1.1.4'

loop_
_geom_angle_atom_site_label_1
_geom_angle_atom_site_label_2
_geom_angle_atom_site_label_3
_geom_angle
C1 S1 C17 100.05(7)
C7 O1 C8 105.90(10)
C16 O3 H3O 109.5
C8 C1 C2 106.46(11)
C8 C1 S1 125.80(10)
C2 C1 S1 127.74(10)
C7 C2 C3 119.29(12)
C7 C2 C1 105.62(11)
C3 C2 C1 135.08(12)
C4 C3 C2 119.28(12)
C4 C3 H3 120.4
C2 C3 H3 120.4
C3 C4 C5 119.13(12)
C3 C4 C9 120.14(12)
C5 C4 C9 120.73(12)
C6 C5 C4 122.61(13)
C6 C5 H5 118.7
C4 C5 H5 118.7
C7 C6 C5 116.27(13)
C7 C6 H6 121.9
C5 C6 H6 121.9
O1 C7 C6 126.17(12)
O1 C7 C2 110.43(11)
C6 C7 C2 123.40(12)
C1 C8 O1 111.59(11)
C1 C8 C15 132.48(13)
O1 C8 C15 115.93(11)
C4 C9 C14 112.67(11)
C4 C9 C10 112.85(11)
C14 C9 C10 110.37(12)
C4 C9 H9 106.8
C14 C9 H9 106.8
C10 C9 H9 106.8
C9 C10 C11 111.07(12)
C9 C10 H10A 109.4
C11 C10 H10A 109.4
C9 C10 H10B 109.4
C11 C10 H10B 109.4
H10A C10 H10B 108.0
C12 C11 C10 111.44(12)
C12 C11 H11A 109.3
C10 C11 H11A 109.3
C12 C11 H11B 109.3
C10 C11 H11B 109.3
H11A C11 H11B 108.0
C13 C12 C11 111.38(12)
C13 C12 H12A 109.4
C11 C12 H12A 109.4
C13 C12 H12B 109.4
C11 C12 H12B 109.4
H12A C12 H12B 108.0
C12 C13 C14 111.49(13)
C12 C13 H13A 109.3
C14 C13 H13A 109.3
C12 C13 H13B 109.3
C14 C13 H13B 109.3
H13A C13 H13B 108.0
C13 C14 C9 111.51(12)
C13 C14 H14A 109.3
C9 C14 H14A 109.3
C13 C14 H14B 109.3
C9 C14 H14B 109.3
H14A C14 H14B 108.0
C8 C15 C16 114.63(11)
C8 C15 H15A 108.6
C16 C15 H15A 108.6
C8 C15 H15B 108.6
C16 C15 H15B 108.6
H15A C15 H15B 107.6
O2 C16 O3 124.13(12)
O2 C16 C15 123.70(12)
O3 C16 C15 112.17(11)
S1 C17 H17A 109.5
S1 C17 H17B 109.5
H17A C17 H17B 109.5
S1 C17 H17C 109.5
H17A C17 H17C 109.5
H17B C17 H17C 109.5

loop_
_geom_bond_atom_site_label_1
_geom_bond_atom_site_label_2
_geom_bond_distance
S1 C1 1.7463(13)
S1 C17 1.8044(16)
O1 C7 1.3783(15)
O1 C8 1.3808(16)
O2 C16 1.2200(16)
O3 C16 1.3041(16)
O3 H3O 0.8400
C1 C8 1.3523(19)
C1 C2 1.4446(17)
C2 C7 1.3880(18)
C2 C3 1.3934(17)
C3 C4 1.3906(18)
C3 H3 0.9500
C4 C5 1.4058(19)
C4 C9 1.5109(18)
C5 C6 1.3844(19)
C5 H5 0.9500
C6 C7 1.3786(19)
C6 H6 0.9500
C8 C15 1.4823(18)
C9 C14 1.5268(19)
C9 C10 1.5280(19)
C9 H9 1.0000
C10 C11 1.530(2)
C10 H10A 0.9900
C10 H10B 0.9900
C11 C12 1.520(2)
C11 H11A 0.9900
C11 H11B 0.9900
C12 C13 1.518(2)
C12 H12A 0.9900
C12 H12B 0.9900
C13 C14 1.523(2)
C13 H13A 0.9900
C13 H13B 0.9900
C14 H14A 0.9900
C14 H14B 0.9900
C15 C16 1.5040(18)
C15 H15A 0.9900
C15 H15B 0.9900
C17 H17A 0.9800
C17 H17B 0.9800
C17 H17C 0.9800

loop_
_geom_hbond_atom_site_label_D
_geom_hbond_atom_site_label_H
_geom_hbond_atom_site_label_A
_geom_hbond_site_symmetry_A
_geom_hbond_distance_DH
_geom_hbond_distance_HA
_geom_hbond_distance_DA
_geom_hbond_angle_DHA
C6 H6 O3 2_765 0.95 2.59 3.4777(17) 157
O3 H3O O2 2_775 0.84 1.80 2.6347(15) 176
C13 H13A Cg1 2_666 0.99 2.82 3.581(2) 134
C14 H14B Cg2 2_666 0.99 2.85 3.678(2) 147
C15 H15A Cg2 1_554 0.99 2.67 3.501(2) 142

loop_
_geom_torsion_atom_site_label_1
_geom_torsion_atom_site_label_2
_geom_torsion_atom_site_label_3
_geom_torsion_atom_site_label_4
_geom_torsion
C17 S1 C1 C8 -104.94(13)
C17 S1 C1 C2 75.49(13)
C8 C1 C2 C7 -0.22(14)
S1 C1 C2 C7 179.42(10)
C8 C1 C2 C3 179.08(14)
S1 C1 C2 C3 -1.3(2)
C7 C2 C3 C4 -0.06(18)
C1 C2 C3 C4 -179.28(13)
C2 C3 C4 C5 -0.68(19)
C2 C3 C4 C9 178.90(11)
C3 C4 C5 C6 0.6(2)
C9 C4 C5 C6 -178.95(13)
C4 C5 C6 C7 0.2(2)
C8 O1 C7 C6 179.81(13)
C8 O1 C7 C2 0.14(14)
C5 C6 C7 O1 179.39(12)
C5 C6 C7 C2 -1.0(2)
C3 C2 C7 O1 -179.39(11)
C1 C2 C7 O1 0.04(14)
C3 C2 C7 C6 0.9(2)
C1 C2 C7 C6 -179.63(13)
C2 C1 C8 O1 0.32(15)
S1 C1 C8 O1 -179.32(9)
C2 C1 C8 C15 -179.89(13)
S1 C1 C8 C15 0.5(2)
C7 O1 C8 C1 -0.29(14)
C7 O1 C8 C15 179.88(11)
C3 C4 C9 C14 -122.24(14)
C5 C4 C9 C14 57.33(17)
C3 C4 C9 C10 111.93(14)
C5 C4 C9 C10 -68.49(16)
C4 C9 C10 C11 -176.96(12)
C14 C9 C10 C11 55.98(16)
C9 C10 C11 C12 -55.76(17)
C10 C11 C12 C13 54.84(17)
C11 C12 C13 C14 -54.64(18)
C12 C13 C14 C9 55.54(18)
C4 C9 C14 C13 176.83(12)
C10 C9 C14 C13 -56.01(17)
C1 C8 C15 C16 69.12(19)
O1 C8 C15 C16 -111.10(13)
C8 C15 C16 O2 5.1(2)
C8 C15 C16 O3 -174.44(12)

loop_
_cod_related_entry_id
_cod_related_entry_database
_cod_related_entry_code
1 ChemSpider 30656876
